data_7238941
loop_
_publ_author_name
'Deredas, D.'
'Albrecht, \/L.'
'Maniukiewicz, W.'
'Wojciechowski, J.'
'Wolf, W. M.'
'Paluch, P.'
'Janecki, T.'
'R\'o\.zalski, M.'
'Krajewska, U.'
'Janecka, A.'
'Krawczyk, H.'

_publ_section_title
;
 Three-component reaction of 3-(diethoxyphosphoryl)coumarin, enolizable
 ketones and primary amines: Simple, stereoselective synthesis of
 benzo[1,3]oxazocine skeletons
;
_journal_issue 19
_journal_name_full 'RSC Advances'
_journal_page_first 6821
_journal_paper_doi 10.1039/c3ra40184g
_journal_volume 3
_journal_year 2013
_chemical_formula_moiety 'C25 H30 N O5 P'
_chemical_formula_sum 'C25 H30 N O5 P'
_chemical_formula_weight 455.47
_chemical_melting_point 378(1)
_chemical_name_systematic
;
diethyl ((3aR*,9R*,9aR*,10R*)-12-benzyl-11-oxo-2,3,9,9a-tetrahydro-1H-3a,9-
(epiminoethano)cyclopenta[b]chromen-10-yl)phosphonate
;
_space_group_IT_number 2
_space_group_name_Hall '-P 1'
_space_group_name_H-M_alt 'P -1'
_symmetry_cell_setting triclinic
_symmetry_space_group_name_Hall '-P 1'
_symmetry_space_group_name_H-M 'P -1'
_audit_update_record
;
2012-11-23 # Formatted by publCIF
;
_cell_angle_alpha 88.850(1)
_cell_angle_beta 70.398(1)
_cell_angle_gamma 70.439(1)
_cell_formula_units_Z 2
_cell_length_a 10.2612(1)
_cell_length_b 11.1638(1)
_cell_length_c 11.3877(1)
_cell_measurement_temperature 293(1)
_cell_volume 1151.71(2)
_computing_cell_refinement 'Bruker SAINT'
_computing_data_collection 'Bruker APEX2'
_computing_data_reduction 'Bruker SAINT'
_computing_molecular_graphics 'Bruker SHELXTL'
_computing_publication_material 'Bruker SHELXTL'
_computing_structure_refinement 'SHELXL-97 (Sheldrick, 2008)'
_computing_structure_solution 'SHELXS-97 (Sheldrick, 2008)'
_diffrn_ambient_temperature 293(2)
_diffrn_measured_fraction_theta_full 0.982
_diffrn_measured_fraction_theta_max 0.982
_diffrn_radiation_monochromator graphite
_diffrn_radiation_source 'fine-focus sealed tube'
_diffrn_radiation_type CuK\a
_diffrn_radiation_wavelength 1.54178
_diffrn_reflns_av_R_equivalents 0.0303
_diffrn_reflns_limit_h_max 12
_diffrn_reflns_limit_h_min -12
_diffrn_reflns_limit_k_max 13
_diffrn_reflns_limit_k_min -13
_diffrn_reflns_limit_l_max 13
_diffrn_reflns_limit_l_min -13
_diffrn_reflns_number 24135
_diffrn_reflns_theta_full 67.99
_diffrn_reflns_theta_max 67.99
_diffrn_reflns_theta_min 4.14
_exptl_absorpt_coefficient_mu 1.361
_exptl_absorpt_correction_T_max 0.7536
_exptl_absorpt_correction_T_min 0.6578
_exptl_absorpt_correction_type multi-scan
_exptl_absorpt_process_details 'Bruker SADABS'
_exptl_crystal_colour colourless
_exptl_crystal_density_diffrn 1.313
_exptl_crystal_description prism
_exptl_crystal_F_000 484
_exptl_crystal_preparation
;
slow evaporation from diethyl ether solution
;
_exptl_crystal_size_max 0.40
_exptl_crystal_size_mid 0.30
_exptl_crystal_size_min 0.20
_refine_diff_density_max 0.416
_refine_diff_density_min -0.311
_refine_diff_density_rms 0.039
_refine_ls_goodness_of_fit_ref 1.050
_refine_ls_matrix_type full
_refine_ls_number_parameters 292
_refine_ls_number_reflns 4032
_refine_ls_number_restraints 1
_refine_ls_restrained_S_all 1.050
_refine_ls_R_factor_all 0.0399
_refine_ls_R_factor_gt 0.0397
_refine_ls_shift/su_max 0.010
_refine_ls_shift/su_mean 0.001
_refine_ls_structure_factor_coef Fsqd
_refine_ls_weighting_details 'calc w=1/[\s^2^(Fo^2^)+(0.0566P)^2^+0.3979P] where P=(Fo^2^+2Fc^2^)/3'
_refine_ls_weighting_scheme calc
_refine_ls_wR_factor_gt 0.1094
_refine_ls_wR_factor_ref 0.1096
_reflns_number_gt 3997
_reflns_number_total 4032
_reflns_threshold_expression >2sigma(I)
_cod_data_source_file c3ra40184g.txt
_cod_data_source_block 22
_cod_depositor_comments
;
The following automatic conversions were performed:

data item '_symmetry_cell_setting' value 'Triclinic' was changed to
'triclinic' in accordance with the
/home/saulius/struct/COD-crude-data/automatic-downloads/DataCite-retrospective/RSC/depositions/lib/dictionaries/cif_core.dic
dictionary named 'cif_core.dic' version 2.4.2 last updated on
2011-04-26.

Automatic conversion script
Id: cif_fix_values 6909 2019-04-08 15:41:33Z antanas 
;
_cod_database_code 7238941

loop_
_symmetry_equiv_pos_as_xyz
'x, y, z'
'-x, -y, -z'

loop_
_atom_site_label
_atom_site_type_symbol
_atom_site_fract_x
_atom_site_fract_y
_atom_site_fract_z
_atom_site_U_iso_or_equiv
_atom_site_adp_type
_atom_site_occupancy
_atom_site_symmetry_multiplicity
_atom_site_calc_flag
_atom_site_refinement_flags
P1 P 0.45508(4) 0.70940(4) 0.71706(4) 0.04135(15) Uani 1 1 d .
O1 O -0.04771(11) 0.68613(11) 0.75890(10) 0.0453(3) Uani 1 1 d .
O2 O 0.20659(13) 0.91677(11) 0.64113(11) 0.0516(3) Uani 1 1 d .
O3 O 0.51747(13) 0.64104(13) 0.59157(12) 0.0579(3) Uani 1 1 d .
O4 O 0.49619(13) 0.83169(12) 0.72614(12) 0.0543(3) Uani 1 1 d .
O5 O 0.50255(12) 0.63211(12) 0.82144(12) 0.0523(3) Uani 1 1 d .
N1 N 0.14772(14) 0.74224(13) 0.62331(12) 0.0432(3) Uani 1 1 d .
C1 C 0.10817(16) 0.63650(16) 0.68122(15) 0.0437(4) Uani 1 1 d .
C2 C 0.1216(2) 0.5263(2) 0.5961(2) 0.0669(6) Uani 1 1 d .
H2A H 0.2087 0.5074 0.5212 0.080 Uiso 1 1 calc R
H2B H 0.0352 0.5462 0.5718 0.080 Uiso 1 1 calc R
C3 C 0.1338(3) 0.4137(2) 0.6763(2) 0.0827(8) Uani 1 1 d .
H3A H 0.0465 0.3901 0.6962 0.099 Uiso 1 1 calc R
H3B H 0.2195 0.3401 0.6314 0.099 Uiso 1 1 calc R
C4 C 0.1482(2) 0.45776(17) 0.7962(2) 0.0603(5) Uani 1 1 d .
H4A H 0.0541 0.4846 0.8647 0.072 Uiso 1 1 calc R
H4B H 0.2198 0.3905 0.8207 0.072 Uiso 1 1 calc R
C5 C 0.20103(17) 0.57051(15) 0.75833(16) 0.0456(4) Uani 1 1 d .
H5 H 0.3046 0.5369 0.7030 0.055 Uiso 1 1 calc R
C6 C -0.08206(16) 0.75019(14) 0.87350(14) 0.0399(3) Uani 1 1 d .
C7 C -0.22973(18) 0.82304(17) 0.93477(17) 0.0509(4) Uani 1 1 d .
H7 H -0.2990 0.8290 0.8972 0.061 Uiso 1 1 calc R
C8 C -0.2728(2) 0.88654(18) 1.05192(18) 0.0597(5) Uani 1 1 d .
H8 H -0.3714 0.9359 1.0929 0.072 Uiso 1 1 calc R
C9 C -0.1709(2) 0.87718(19) 1.10828(17) 0.0614(5) Uani 1 1 d .
H9 H -0.2005 0.9193 1.1875 0.074 Uiso 1 1 calc R
C10 C -0.0241(2) 0.80489(18) 1.04651(16) 0.0523(4) Uani 1 1 d .
H10 H 0.0443 0.7987 1.0851 0.063 Uiso 1 1 calc R
C11 C 0.02323(17) 0.74104(15) 0.92766(14) 0.0405(3) Uani 1 1 d .
C12 C 0.18506(17) 0.66908(15) 0.85557(15) 0.0408(3) Uani 1 1 d .
H12 H 0.2358 0.6284 0.9128 0.049 Uiso 1 1 calc R
C13 C 0.25405(16) 0.76510(14) 0.78482(14) 0.0375(3) Uani 1 1 d .
H13 H 0.2237 0.8388 0.8456 0.045 Uiso 1 1 calc R
C14 C 0.19874(15) 0.81547(15) 0.67834(14) 0.0391(3) Uani 1 1 d .
C15 C 0.08394(18) 0.7988(2) 0.52890(16) 0.0534(4) Uani 1 1 d .
H15A H 0.0218 0.8869 0.5596 0.064 Uiso 1 1 calc R
H15B H 0.0209 0.7538 0.5204 0.064 Uiso 1 1 calc R
C16 C 0.19373(18) 0.79648(16) 0.40039(15) 0.0444(4) Uani 1 1 d .
C17 C 0.1387(2) 0.85841(18) 0.31125(17) 0.0522(4) Uani 1 1 d .
H17 H 0.0372 0.8968 0.3314 0.063 Uiso 1 1 calc R
C18 C 0.2325(3) 0.8638(2) 0.19284(19) 0.0645(5) Uani 1 1 d .
H18 H 0.1942 0.9070 0.1344 0.077 Uiso 1 1 calc R
C19 C 0.3807(3) 0.8060(3) 0.1620(2) 0.0802(7) Uani 1 1 d .
H19 H 0.4441 0.8088 0.0822 0.096 Uiso 1 1 calc R
C20 C 0.4364(2) 0.7437(3) 0.2488(2) 0.0875(8) Uani 1 1 d .
H20 H 0.5379 0.7043 0.2272 0.105 Uiso 1 1 calc R
C21 C 0.3441(2) 0.7382(2) 0.36827(18) 0.0646(5) Uani 1 1 d .
H21 H 0.3834 0.6954 0.4263 0.077 Uiso 1 1 calc R
C22 C 0.5419(2) 0.8995(2) 0.6179(2) 0.0667(6) Uani 1 1 d .
H22A H 0.5357 0.8611 0.5452 0.080 Uiso 1 1 calc R
H22B H 0.4765 0.9881 0.6340 0.080 Uiso 1 1 calc R
C23 C 0.6922(3) 0.8935(3) 0.5931(3) 0.0905(8) Uani 1 1 d .
H23A H 0.6977 0.9322 0.6650 0.136 Uiso 1 1 calc R
H23B H 0.7216 0.9386 0.5220 0.136 Uiso 1 1 calc R
H23C H 0.7567 0.8059 0.5759 0.136 Uiso 1 1 calc R
C24 C 0.6620(2) 0.5638(2) 0.7902(2) 0.0666(5) Uani 1 1 d .
H24A H 0.6961 0.4938 0.7257 0.080 Uiso 1 1 calc R
H24B H 0.7154 0.6215 0.7584 0.080 Uiso 1 1 calc R
C25 C 0.6900(2) 0.5144(3) 0.9021(2) 0.0770(7) Uani 1 1 d .
H25A H 0.6529 0.5836 0.9667 0.116 Uiso 1 1 calc R
H25B H 0.7943 0.4732 0.8828 0.116 Uiso 1 1 calc R
H25C H 0.6414 0.4538 0.9306 0.116 Uiso 1 1 calc R

loop_
_atom_site_aniso_label
_atom_site_aniso_U_11
_atom_site_aniso_U_22
_atom_site_aniso_U_33
_atom_site_aniso_U_23
_atom_site_aniso_U_13
_atom_site_aniso_U_12
P1 0.0298(2) 0.0546(3) 0.0425(2) 0.00839(17) -0.01300(17) -0.01801(17)
O1 0.0278(5) 0.0617(7) 0.0441(6) -0.0068(5) -0.0077(5) -0.0169(5)
O2 0.0479(7) 0.0518(7) 0.0568(7) 0.0162(5) -0.0204(6) -0.0180(5)
O3 0.0376(6) 0.0783(8) 0.0502(7) -0.0044(6) -0.0110(5) -0.0147(6)
O4 0.0492(7) 0.0695(8) 0.0550(7) 0.0152(6) -0.0161(6) -0.0368(6)
O5 0.0347(6) 0.0693(8) 0.0563(7) 0.0199(6) -0.0193(5) -0.0199(5)
N1 0.0321(6) 0.0606(8) 0.0379(7) 0.0042(6) -0.0120(5) -0.0176(6)
C1 0.0289(7) 0.0542(9) 0.0432(8) -0.0067(7) -0.0044(6) -0.0161(6)
C2 0.0506(10) 0.0806(13) 0.0630(12) -0.0280(10) -0.0057(9) -0.0269(10)
C3 0.0743(14) 0.0638(13) 0.0967(17) -0.0246(12) 0.0000(13) -0.0356(11)
C4 0.0436(9) 0.0445(9) 0.0857(14) 0.0033(9) -0.0111(9) -0.0178(7)
C5 0.0294(7) 0.0443(8) 0.0572(10) 0.0008(7) -0.0080(7) -0.0124(6)
C6 0.0333(7) 0.0432(8) 0.0406(8) 0.0017(6) -0.0065(6) -0.0164(6)
C7 0.0345(8) 0.0553(9) 0.0546(10) 0.0022(8) -0.0060(7) -0.0147(7)
C8 0.0466(10) 0.0545(10) 0.0567(11) -0.0049(8) 0.0064(9) -0.0151(8)
C9 0.0693(13) 0.0627(11) 0.0437(9) -0.0073(8) 0.0031(9) -0.0347(10)
C10 0.0588(10) 0.0663(11) 0.0408(8) 0.0070(7) -0.0129(8) -0.0372(9)
C11 0.0380(8) 0.0460(8) 0.0389(8) 0.0063(6) -0.0082(6) -0.0216(6)
C12 0.0338(7) 0.0488(8) 0.0444(8) 0.0122(6) -0.0156(7) -0.0184(6)
C13 0.0302(7) 0.0461(8) 0.0384(7) 0.0053(6) -0.0115(6) -0.0165(6)
C14 0.0263(7) 0.0469(8) 0.0394(8) 0.0047(6) -0.0081(6) -0.0104(6)
C15 0.0331(8) 0.0802(12) 0.0432(9) 0.0032(8) -0.0152(7) -0.0133(8)
C16 0.0381(8) 0.0530(9) 0.0422(8) 0.0009(7) -0.0150(7) -0.0148(7)
C17 0.0490(9) 0.0596(10) 0.0556(10) 0.0079(8) -0.0267(8) -0.0201(8)
C18 0.0785(14) 0.0831(13) 0.0542(11) 0.0239(10) -0.0349(11) -0.0447(11)
C19 0.0700(14) 0.127(2) 0.0484(11) 0.0199(12) -0.0124(10) -0.0489(14)
C20 0.0424(11) 0.138(2) 0.0601(13) 0.0153(13) -0.0046(10) -0.0177(12)
C21 0.0396(9) 0.0925(14) 0.0485(10) 0.0117(9) -0.0135(8) -0.0090(9)
C22 0.0562(11) 0.0788(13) 0.0741(13) 0.0341(11) -0.0231(10) -0.0358(10)
C23 0.0699(15) 0.129(2) 0.0983(18) 0.0485(16) -0.0306(14) -0.0669(15)
C24 0.0395(9) 0.0904(15) 0.0677(12) 0.0192(11) -0.0223(9) -0.0171(9)
C25 0.0515(11) 0.0985(16) 0.0859(15) 0.0376(13) -0.0335(11) -0.0241(11)

loop_
_geom_angle_atom_site_label_1
_geom_angle_atom_site_label_2
_geom_angle_atom_site_label_3
_geom_angle
O3 P1 O5 116.12(8)
O3 P1 O4 114.56(7)
O5 P1 O4 102.47(7)
O3 P1 C13 114.65(7)
O5 P1 C13 102.55(6)
O4 P1 C13 104.87(7)
C6 O1 C1 116.25(11)
C22 O4 P1 122.59(13)
C24 O5 P1 116.14(11)
C14 N1 C1 122.24(13)
C14 N1 C15 116.89(14)
C1 N1 C15 117.44(13)
N1 C1 O1 107.83(12)
N1 C1 C5 112.70(13)
O1 C1 C5 110.61(13)
N1 C1 C2 118.08(15)
O1 C1 C2 104.25(13)
C5 C1 C2 102.98(15)
C1 C2 C3 104.22(17)
C1 C2 H2A 110.9
C3 C2 H2A 110.9
C1 C2 H2B 110.9
C3 C2 H2B 110.9
H2A C2 H2B 108.9
C4 C3 C2 106.88(16)
C4 C3 H3A 110.3
C2 C3 H3A 110.3
C4 C3 H3B 110.3
C2 C3 H3B 110.3
H3A C3 H3B 108.6
C5 C4 C3 102.81(17)
C5 C4 H4A 111.2
C3 C4 H4A 111.2
C5 C4 H4B 111.2
C3 C4 H4B 111.2
H4A C4 H4B 109.1
C12 C5 C1 108.05(13)
C12 C5 C4 121.14(15)
C1 C5 C4 101.76(14)
C12 C5 H5 108.4
C1 C5 H5 108.4
C4 C5 H5 108.4
O1 C6 C11 122.49(13)
O1 C6 C7 116.44(15)
C11 C6 C7 121.05(15)
C8 C7 C6 119.55(18)
C8 C7 H7 120.2
C6 C7 H7 120.2
C9 C8 C7 120.42(17)
C9 C8 H8 119.8
C7 C8 H8 119.8
C8 C9 C10 119.66(17)
C8 C9 H9 120.2
C10 C9 H9 120.2
C9 C10 C11 121.35(18)
C9 C10 H10 119.3
C11 C10 H10 119.3
C6 C11 C10 117.96(15)
C6 C11 C12 120.26(14)
C10 C11 C12 121.71(15)
C5 C12 C11 110.07(13)
C5 C12 C13 107.14(13)
C11 C12 C13 108.23(12)
C5 C12 H12 110.4
C11 C12 H12 110.4
C13 C12 H12 110.4
C14 C13 C12 113.42(12)
C14 C13 P1 105.92(10)
C12 C13 P1 116.55(10)
C14 C13 H13 106.8
C12 C13 H13 106.8
P1 C13 H13 106.8
O2 C14 N1 121.61(14)
O2 C14 C13 119.65(14)
N1 C14 C13 118.67(13)
N1 C15 C16 115.66(13)
N1 C15 H15A 108.4
C16 C15 H15A 108.4
N1 C15 H15B 108.4
C16 C15 H15B 108.4
H15A C15 H15B 107.4
C21 C16 C17 118.74(16)
C21 C16 C15 123.69(16)
C17 C16 C15 117.57(15)
C18 C17 C16 120.93(18)
C18 C17 H17 119.5
C16 C17 H17 119.5
C19 C18 C17 119.91(19)
C19 C18 H18 120.0
C17 C18 H18 120.0
C18 C19 C20 119.72(19)
C18 C19 H19 120.1
C20 C19 H19 120.1
C19 C20 C21 121.2(2)
C19 C20 H20 119.4
C21 C20 H20 119.4
C16 C21 C20 119.53(19)
C16 C21 H21 120.2
C20 C21 H21 120.2
C23 C22 O4 109.78(18)
C23 C22 H22A 109.7
O4 C22 H22A 109.7
C23 C22 H22B 109.7
O4 C22 H22B 109.7
H22A C22 H22B 108.2
C22 C23 H23A 109.5
C22 C23 H23B 109.5
H23A C23 H23B 109.5
C22 C23 H23C 109.5
H23A C23 H23C 109.5
H23B C23 H23C 109.5
C25 C24 O5 109.39(17)
C25 C24 H24A 109.8
O5 C24 H24A 109.8
C25 C24 H24B 109.8
O5 C24 H24B 109.8
H24A C24 H24B 108.2
C24 C25 H25A 109.5
C24 C25 H25B 109.5
H25A C25 H25B 109.5
C24 C25 H25C 109.5
H25A C25 H25C 109.5
H25B C25 H25C 109.5

loop_
_geom_bond_atom_site_label_1
_geom_bond_atom_site_label_2
_geom_bond_distance
P1 O3 1.4618(13)
P1 O5 1.5687(12)
P1 O4 1.5726(12)
P1 C13 1.8246(15)
O1 C6 1.3780(18)
O1 C1 1.4577(17)
O2 C14 1.2181(19)
O4 C22 1.458(2)
O5 C24 1.473(2)
N1 C14 1.365(2)
N1 C1 1.450(2)
N1 C15 1.467(2)
C1 C5 1.512(2)
C1 C2 1.522(2)
C2 C3 1.534(4)
C2 H2A 0.9700
C2 H2B 0.9700
C3 C4 1.531(3)
C3 H3A 0.9700
C3 H3B 0.9700
C4 C5 1.530(2)
C4 H4A 0.9700
C4 H4B 0.9700
C5 C12 1.507(2)
C5 H5 0.9800
C6 C11 1.389(2)
C6 C7 1.390(2)
C7 C8 1.382(3)
C7 H7 0.9300
C8 C9 1.375(3)
C8 H8 0.9300
C9 C10 1.383(3)
C9 H9 0.9300
C10 C11 1.393(2)
C10 H10 0.9300
C11 C12 1.515(2)
C12 C13 1.546(2)
C12 H12 0.9800
C13 C14 1.526(2)
C13 H13 0.9800
C15 C16 1.512(2)
C15 H15A 0.9700
C15 H15B 0.9700
C16 C21 1.377(2)
C16 C17 1.387(2)
C17 C18 1.383(3)
C17 H17 0.9300
C18 C19 1.359(3)
C18 H18 0.9300
C19 C20 1.368(3)
C19 H19 0.9300
C20 C21 1.387(3)
C20 H20 0.9300
C21 H21 0.9300
C22 C23 1.450(3)
C22 H22A 0.9700
C22 H22B 0.9700
C23 H23A 0.9600
C23 H23B 0.9600
C23 H23C 0.9600
C24 C25 1.457(3)
C24 H24A 0.9700
C24 H24B 0.9700
C25 H25A 0.9600
C25 H25B 0.9600
C25 H25C 0.9600

loop_
_geom_torsion_atom_site_label_1
_geom_torsion_atom_site_label_2
_geom_torsion_atom_site_label_3
_geom_torsion_atom_site_label_4
_geom_torsion
O3 P1 O4 C22 22.30(16)
O5 P1 O4 C22 148.93(14)
C13 P1 O4 C22 -104.27(14)
O3 P1 O5 C24 48.95(16)
O4 P1 O5 C24 -76.67(15)
C13 P1 O5 C24 174.76(14)
C14 N1 C1 O1 90.18(16)
C15 N1 C1 O1 -68.24(16)
C14 N1 C1 C5 -32.18(19)
C15 N1 C1 C5 169.40(13)
C14 N1 C1 C2 -152.12(15)
C15 N1 C1 C2 49.5(2)
C6 O1 C1 N1 -78.30(16)
C6 O1 C1 C5 45.35(17)
C6 O1 C1 C2 155.41(15)
N1 C1 C2 C3 158.01(16)
O1 C1 C2 C3 -82.41(18)
C5 C1 C2 C3 33.13(18)
C1 C2 C3 C4 -7.6(2)
C2 C3 C4 C5 -20.4(2)
N1 C1 C5 C12 56.90(16)
O1 C1 C5 C12 -63.89(16)
C2 C1 C5 C12 -174.78(13)
N1 C1 C5 C4 -174.54(13)
O1 C1 C5 C4 64.67(16)
C2 C1 C5 C4 -46.22(16)
C3 C4 C5 C12 160.51(16)
C3 C4 C5 C1 40.80(17)
C1 O1 C6 C11 -16.2(2)
C1 O1 C6 C7 165.28(14)
O1 C6 C7 C8 177.93(15)
C11 C6 C7 C8 -0.6(2)
C6 C7 C8 C9 -0.5(3)
C7 C8 C9 C10 0.7(3)
C8 C9 C10 C11 0.1(3)
O1 C6 C11 C10 -177.04(14)
C7 C6 C11 C10 1.4(2)
O1 C6 C11 C12 6.0(2)
C7 C6 C11 C12 -175.57(14)
C9 C10 C11 C6 -1.1(2)
C9 C10 C11 C12 175.76(15)
C1 C5 C12 C11 52.14(16)
C4 C5 C12 C11 -64.43(19)
C1 C5 C12 C13 -65.32(15)
C4 C5 C12 C13 178.10(14)
C6 C11 C12 C5 -25.07(19)
C10 C11 C12 C5 158.11(15)
C6 C11 C12 C13 91.72(16)
C10 C11 C12 C13 -85.10(18)
C5 C12 C13 C14 49.90(16)
C11 C12 C13 C14 -68.76(16)
C5 C12 C13 P1 -73.51(14)
C11 C12 C13 P1 167.83(11)
O3 P1 C13 C14 -40.84(13)
O5 P1 C13 C14 -167.59(10)
O4 P1 C13 C14 85.67(11)
O3 P1 C13 C12 86.36(13)
O5 P1 C13 C12 -40.39(13)
O4 P1 C13 C12 -147.13(11)
C1 N1 C14 O2 -166.67(14)
C15 N1 C14 O2 -8.1(2)
C1 N1 C14 C13 16.4(2)
C15 N1 C14 C13 174.91(12)
C12 C13 C14 O2 157.51(14)
P1 C13 C14 O2 -73.43(15)
C12 C13 C14 N1 -25.48(18)
P1 C13 C14 N1 103.58(13)
C14 N1 C15 C16 79.05(19)
C1 N1 C15 C16 -121.37(16)
N1 C15 C16 C21 4.4(3)
N1 C15 C16 C17 -174.70(15)
C21 C16 C17 C18 -1.1(3)
C15 C16 C17 C18 177.98(18)
C16 C17 C18 C19 1.2(3)
C17 C18 C19 C20 -0.6(4)
C18 C19 C20 C21 0.0(4)
C17 C16 C21 C20 0.6(3)
C15 C16 C21 C20 -178.5(2)
C19 C20 C21 C16 0.0(4)
P1 O4 C22 C23 -116.8(2)
P1 O5 C24 C25 170.98(16)
